data_1514217
loop_
_publ_author_name
'Lemercier, B\'er\'enice C'
'Pierce, Joshua G'

_publ_section_title
;
 Synthesis of thiazolines by copper catalyzed aminobromination of
 thiohydroximic acids.
;
_journal_issue 7
_journal_name_full 'Organic letters'
_journal_page_first 2074
_journal_page_last 2076
_journal_paper_doi 10.1021/ol500588v
_journal_volume 16
_journal_year 2014
_chemical_formula_moiety 'C16 H14 Br N S'
_chemical_formula_sum 'C16 H14 Br N S'
_chemical_formula_weight 332.25
_chemical_name_common BL-07-23
_space_group_crystal_system monoclinic
_space_group_IT_number 15
_space_group_name_Hall '-C 2yc'
_space_group_name_H-M_alt 'C 1 2/c 1'
_symmetry_space_group_name_Hall '-C 2yc'
_symmetry_space_group_name_H-M 'C 1 2/c 1'
_atom_sites_solution_hydrogens geom
_atom_sites_solution_primary direct
_atom_sites_solution_secondary difmap
_cell_angle_alpha 90
_cell_angle_beta 116.6480(10)
_cell_angle_gamma 90
_cell_formula_units_Z 8
_cell_length_a 20.1806(5)
_cell_length_b 9.8469(2)
_cell_length_c 16.1504(4)
_cell_measurement_reflns_used 180
_cell_measurement_temperature 110.(2)
_cell_measurement_theta_max 29.0033
_cell_measurement_theta_min 3.2567
_cell_volume 2868.45(12)
_computing_cell_refinement 'APEX2 v2012.4-3 (Bruker AXS)'
_computing_data_collection 'Bruker Instrument Service v2012.12.0.3'
_computing_data_reduction 'SAINT V7.68A (Bruker AXS Inc., 2009)'
_computing_structure_refinement 'SHELXL-2013 (Sheldrick, 2013)'
_computing_structure_solution 'SHELXS-97 (Sheldrick, 2008)'
_diffrn_ambient_temperature 110.(2)
_diffrn_detector_area_resol_mean 8.3333
_diffrn_measured_fraction_theta_full 0.990
_diffrn_measured_fraction_theta_max 0.990
_diffrn_measurement_device_type 'Bruker-Nonius X8 Kappa APEX II'
_diffrn_measurement_method 'phi and omega scans'
_diffrn_radiation_monochromator graphite
_diffrn_radiation_type MoK\a
_diffrn_radiation_wavelength 0.71073
_diffrn_reflns_av_R_equivalents 0.0182
_diffrn_reflns_av_sigmaI/netI 0.0175
_diffrn_reflns_limit_h_max 31
_diffrn_reflns_limit_h_min -32
_diffrn_reflns_limit_k_max 11
_diffrn_reflns_limit_k_min -15
_diffrn_reflns_limit_l_max 25
_diffrn_reflns_limit_l_min -25
_diffrn_reflns_number 24194
_diffrn_reflns_theta_full 34.58
_diffrn_reflns_theta_max 34.58
_diffrn_reflns_theta_min 2.26
_diffrn_source 'fine-focus sealed tube'
_exptl_absorpt_coefficient_mu 2.997
_exptl_absorpt_correction_T_max 0.47
_exptl_absorpt_correction_T_min 0.33
_exptl_absorpt_correction_type numerical
_exptl_absorpt_process_details 'SADABS V2008/1 (Bruker AXS Inc.)'
_exptl_crystal_colour colourless
_exptl_crystal_density_diffrn 1.539
_exptl_crystal_density_method 'not measured'
_exptl_crystal_description block
_exptl_crystal_F_000 1344
_exptl_crystal_size_max 0.580
_exptl_crystal_size_mid 0.339
_exptl_crystal_size_min 0.296
_refine_diff_density_max 0.378
_refine_diff_density_min -0.432
_refine_ls_extinction_method none
_refine_ls_goodness_of_fit_ref 1.054
_refine_ls_hydrogen_treatment constr
_refine_ls_matrix_type full
_refine_ls_number_parameters 344
_refine_ls_number_reflns 6050
_refine_ls_number_restraints 76
_refine_ls_restrained_S_all 1.057
_refine_ls_R_factor_all 0.0347
_refine_ls_R_factor_gt 0.0250
_refine_ls_shift/su_max 0.001
_refine_ls_shift/su_mean 0.000
_refine_ls_structure_factor_coef Fsqd
_refine_ls_weighting_details
;
w=1/[\s^2^(Fo^2^)+(0.0259P)^2^+1.4379P]
where P=(Fo^2^+2Fc^2^)/3
;
_refine_ls_weighting_scheme calc
_refine_ls_wR_factor_gt 0.0593
_refine_ls_wR_factor_ref 0.0621
_reflns_number_gt 5001
_reflns_number_total 6050
_reflns_threshold_expression 'I > 2\s(I)'
_cod_data_source_file ol500588v_si_002.cif
_cod_data_source_block I
_cod_depositor_comments
;Adding full bibliography for
 ./tmp-cod-update-bibliographies-8800/cifs/1514217.cif.
;
_cod_database_code 1514217

loop_
_space_group_symop_operation_xyz
'x, y, z'
'-x, y, -z+1/2'
'x+1/2, y+1/2, z'
'-x+1/2, y+1/2, -z+1/2'
'-x, -y, -z'
'x, -y, z-1/2'
'-x+1/2, -y+1/2, -z'
'x+1/2, -y+1/2, z-1/2'

loop_
_atom_site_type_symbol
_atom_site_label
_atom_site_fract_x
_atom_site_fract_y
_atom_site_fract_z
_atom_site_U_iso_or_equiv
_atom_site_adp_type
_atom_site_calc_flag
_atom_site_refinement_flags_adp
_atom_site_refinement_flags_occupancy
_atom_site_refinement_flags_posn
_atom_site_occupancy
_atom_site_disorder_assembly
_atom_site_disorder_group
Br Br1 0.38084(5) 0.63316(18) 0.39254(7) 0.0392(3) Uani d . P D 0.676(3) A 1
S S1 0.62872(15) 0.8486(5) 0.62799(17) 0.0305(3) Uani d . P D 0.676(3) A 1
N N1 0.51059(8) 0.84166(19) 0.46517(9) 0.0269(3) Uani d . P D 0.676(3) A 1
C C1 0.5811(2) 0.8543(3) 0.5053(2) 0.0213(5) Uani d . P D 0.676(3) A 1
C C2 0.47895(8) 0.82093(16) 0.52990(10) 0.0242(3) Uani d . P D 0.676(3) A 1
H H2 0.4362 0.8844 0.5133 0.029 Uiso calc U P R 0.676(3) A 1
C C3 0.5387(2) 0.8538(4) 0.6303(3) 0.0334(8) Uani d . P D 0.676(3) A 1
H H3A 0.5371 0.7857 0.6745 0.04 Uiso calc U P R 0.676(3) A 1
H H3B 0.53 0.9448 0.6494 0.04 Uiso calc U P R 0.676(3) A 1
Br Br1A 0.38269(8) 0.6129(4) 0.39524(14) 0.0279(2) Uani d . P D 0.324(3) A 2
S S1A 0.6285(4) 0.8630(10) 0.6279(4) 0.0392(12) Uani d . P D 0.324(3) A 2
N N1A 0.52931(15) 0.7664(3) 0.47200(17) 0.0214(6) Uani d . P D 0.324(3) A 2
C C1A 0.5917(4) 0.8222(6) 0.5076(5) 0.0172(9) Uani d . P D 0.324(3) A 2
C C2A 0.50653(16) 0.7245(3) 0.54320(19) 0.0210(6) Uani d . P D 0.324(3) A 2
H H2A 0.5238 0.6293 0.5625 0.025 Uiso calc U P R 0.324(3) A 2
C C3A 0.5434(5) 0.8167(7) 0.6270(6) 0.0238(11) Uani d . P D 0.324(3) A 2
H H3AA 0.552 0.7679 0.6846 0.029 Uiso calc U P R 0.324(3) A 2
H H3AB 0.5125 0.8978 0.6208 0.029 Uiso calc U P R 0.324(3) A 2
C C4 0.6243(4) 0.8665(8) 0.4509(4) 0.0224(9) Uani d . P D 0.676(3) A 1
C C5 0.5912(3) 0.8499(10) 0.3547(4) 0.0284(9) Uani d . P D 0.676(3) A 1
H H5 0.5413 0.8196 0.3232 0.034 Uiso calc U P R 0.676(3) A 1
C C6 0.6304(4) 0.8770(12) 0.3049(4) 0.0354(14) Uani d . P D 0.676(3) A 1
H H6 0.6067 0.872 0.2392 0.042 Uiso calc U P R 0.676(3) A 1
C C7 0.7054(4) 0.9119(11) 0.3528(5) 0.0398(16) Uani d . P D 0.676(3) A 1
H H7 0.7338 0.9228 0.3196 0.048 Uiso calc U P R 0.676(3) A 1
C C8 0.7385(4) 0.9305(9) 0.4467(5) 0.0342(12) Uani d . P D 0.676(3) A 1
H H8 0.7882 0.9622 0.4781 0.041 Uiso calc U P R 0.676(3) A 1
C C9 0.6981(4) 0.9021(9) 0.4956(4) 0.0285(11) Uani d . P D 0.676(3) A 1
H H9 0.722 0.9075 0.5613 0.034 Uiso calc U P R 0.676(3) A 1
C C4A 0.6332(8) 0.8691(17) 0.4578(8) 0.023(2) Uani d . P D 0.324(3) A 2
C C9A 0.7076(9) 0.9012(18) 0.4975(9) 0.026(2) Uani d . P D 0.324(3) A 2
H H9A 0.7349 0.9162 0.5622 0.031 Uiso calc U P R 0.324(3) A 2
C C8A 0.7408(9) 0.9107(19) 0.4384(11) 0.034(2) Uani d . P D 0.324(3) A 2
H H8A 0.7932 0.9187 0.4644 0.04 Uiso calc U P R 0.324(3) A 2
C C7A 0.6995(8) 0.909(2) 0.3426(10) 0.033(3) Uani d . P D 0.324(3) A 2
H H7A 0.7215 0.9312 0.3033 0.04 Uiso calc U P R 0.324(3) A 2
C C6A 0.6253(9) 0.874(3) 0.3062(9) 0.041(3) Uani d . P D 0.324(3) A 2
H H6A 0.598 0.8567 0.2417 0.049 Uiso calc U P R 0.324(3) A 2
C C5A 0.5907(7) 0.864(2) 0.3624(9) 0.032(3) Uani d . P D 0.324(3) A 2
H H5A 0.5384 0.8534 0.3363 0.039 Uiso calc U P R 0.324(3) A 2
C C10 0.45127(10) 0.67583(19) 0.52391(10) 0.0239(3) Uani d . P D 0.676(3) A 1
H H10 0.4947 0.6131 0.5439 0.029 Uiso calc U P R 0.676(3) A 1
C C10A 0.42331(19) 0.7289(4) 0.5066(2) 0.0210(6) Uani d . P D 0.324(3) A 2
H H10A 0.4061 0.8242 0.4877 0.025 Uiso calc U P R 0.324(3) A 2
C C11 0.41175(16) 0.6471(3) 0.5815(2) 0.0218(4) Uani d . P D 0.676(3) A 1
C C12 0.35887(18) 0.7364(3) 0.5834(3) 0.0243(6) Uani d . P D 0.676(3) A 1
H H12 0.3475 0.8167 0.5471 0.029 Uiso calc U P R 0.676(3) A 1
C C13 0.3223(4) 0.7114(6) 0.6370(5) 0.0283(8) Uani d . P D 0.676(3) A 1
H H13 0.2873 0.7747 0.6383 0.034 Uiso calc U P R 0.676(3) A 1
C C14 0.3376(3) 0.5927(5) 0.6889(4) 0.0280(12) Uani d . P D 0.676(3) A 1
H H14 0.3115 0.5713 0.7237 0.034 Uiso calc U P R 0.676(3) A 1
C C15 0.3922(4) 0.5057(7) 0.6888(7) 0.0341(12) Uani d . P D 0.676(3) A 1
H H15 0.4057 0.428 0.7279 0.041 Uiso calc U P R 0.676(3) A 1
C C16 0.4273(3) 0.5290(5) 0.6333(4) 0.0312(7) Uani d . P D 0.676(3) A 1
H H16 0.4616 0.4647 0.631 0.037 Uiso calc U P R 0.676(3) A 1
C C11A 0.3945(3) 0.6804(5) 0.5741(4) 0.0178(9) Uani d . P D 0.324(3) A 2
C C16A 0.4185(6) 0.5595(9) 0.6201(7) 0.0278(13) Uani d . P D 0.324(3) A 2
H H16A 0.4565 0.5114 0.6132 0.033 Uiso calc U P R 0.324(3) A 2
C C15A 0.3895(10) 0.5038(15) 0.6768(14) 0.039(3) Uani d . P D 0.324(3) A 2
H H15A 0.4027 0.4156 0.703 0.046 Uiso calc U P R 0.324(3) A 2
C C14A 0.3413(8) 0.5845(12) 0.6919(9) 0.036(3) Uani d . P D 0.324(3) A 2
H H14A 0.3253 0.5575 0.7365 0.043 Uiso calc U P R 0.324(3) A 2
C C13A 0.3148(9) 0.7051(14) 0.6438(11) 0.0287(17) Uani d . P D 0.324(3) A 2
H H13A 0.2769 0.7533 0.6508 0.034 Uiso calc U P R 0.324(3) A 2
C C12A 0.3425(4) 0.7562(8) 0.5859(5) 0.0229(10) Uani d . P D 0.324(3) A 2
H H12A 0.326 0.8409 0.5554 0.028 Uiso calc U P R 0.324(3) A 2

loop_
_atom_site_aniso_label
_atom_site_aniso_U_11
_atom_site_aniso_U_22
_atom_site_aniso_U_33
_atom_site_aniso_U_12
_atom_site_aniso_U_13
_atom_site_aniso_U_23
Br1 0.0541(4) 0.0473(5) 0.02481(18) -0.0116(2) 0.0255(2) -0.00984(17)
S1 0.0267(6) 0.0456(6) 0.0167(6) -0.0009(5) 0.0074(4) 0.0021(5)
N1 0.0252(6) 0.0377(9) 0.0201(5) -0.0012(6) 0.0123(5) 0.0035(5)
C1 0.0271(12) 0.0185(14) 0.0211(7) 0.0014(9) 0.0133(8) 0.0015(9)
C2 0.0233(6) 0.0323(8) 0.0205(6) 0.0012(5) 0.0129(5) 0.0018(5)
C3 0.0334(11) 0.047(2) 0.0221(9) -0.0091(15) 0.0149(8) -0.0074(15)
Br1A 0.0251(4) 0.0419(7) 0.0203(3) -0.0050(2) 0.0133(2) -0.0096(3)
S1A 0.0388(17) 0.055(2) 0.0255(15) -0.0141(13) 0.0163(12) -0.0135(13)
N1A 0.0255(12) 0.0253(15) 0.0196(10) -0.0022(11) 0.0156(10) -0.0023(9)
C1A 0.022(2) 0.012(2) 0.0173(14) 0.0018(15) 0.0090(14) 0.0000(15)
C2A 0.0266(14) 0.0216(13) 0.0192(11) -0.0003(10) 0.0143(10) 0.0001(9)
C3A 0.031(2) 0.024(3) 0.0175(18) -0.0065(19) 0.0119(14) -0.0011(19)
C4 0.0199(11) 0.0184(14) 0.0285(17) -0.0032(8) 0.0107(10) -0.0004(11)
C5 0.0360(17) 0.0335(18) 0.0183(11) -0.0047(11) 0.0146(11) -0.0052(12)
C6 0.051(3) 0.041(3) 0.033(2) -0.004(2) 0.035(2) -0.002(2)
C7 0.046(2) 0.036(3) 0.056(3) -0.0091(18) 0.039(2) -0.005(2)
C8 0.0313(17) 0.033(3) 0.0455(16) -0.0034(15) 0.0233(13) -0.0041(13)
C9 0.028(3) 0.0311(17) 0.0318(18) 0.0000(16) 0.0186(17) 0.0066(14)
C4A 0.035(5) 0.026(4) 0.013(2) -0.002(3) 0.015(3) 0.0033(19)
C9A 0.013(2) 0.019(3) 0.039(4) -0.0047(18) 0.0065(19) -0.001(2)
C8A 0.037(3) 0.025(4) 0.058(5) 0.005(2) 0.037(4) 0.003(3)
C7A 0.044(5) 0.038(6) 0.030(3) 0.009(4) 0.029(3) 0.006(3)
C6A 0.039(4) 0.041(6) 0.041(6) -0.009(4) 0.018(4) -0.012(5)
C5A 0.035(4) 0.039(5) 0.039(5) -0.011(2) 0.031(4) -0.011(3)
C10 0.0284(8) 0.0279(8) 0.0210(6) 0.0058(6) 0.0160(6) 0.0024(5)
C10A 0.0244(15) 0.0244(15) 0.0178(12) 0.0010(12) 0.0128(11) 0.0020(10)
C11 0.0249(12) 0.0249(12) 0.0203(8) 0.0033(7) 0.0143(9) -0.0004(8)
C12 0.0277(15) 0.0257(12) 0.0257(8) 0.0025(9) 0.0176(10) 0.0043(8)
C13 0.0316(19) 0.0280(14) 0.0295(15) -0.0006(12) 0.0175(11) 0.0024(9)
C14 0.0323(18) 0.035(2) 0.026(2) 0.0005(14) 0.0211(16) -0.0036(14)
C15 0.048(2) 0.040(2) 0.028(2) 0.0030(14) 0.029(2) 0.0071(12)
C16 0.0433(17) 0.0294(18) 0.0281(15) 0.0129(11) 0.0226(13) 0.0109(11)
C11A 0.020(2) 0.022(2) 0.0159(14) 0.0014(14) 0.0120(16) 0.0012(15)
C16A 0.034(3) 0.032(4) 0.027(3) 0.014(2) 0.022(2) 0.011(2)
C15A 0.059(5) 0.032(4) 0.025(4) 0.015(3) 0.019(3) 0.007(2)
C14A 0.047(6) 0.040(5) 0.019(4) -0.013(3) 0.014(3) 0.014(3)
C13A 0.024(3) 0.044(3) 0.021(2) -0.011(2) 0.013(2) 0.0025(19)
C12A 0.022(3) 0.025(2) 0.0239(16) 0.0032(17) 0.0118(17) -0.0016(14)

loop_
_atom_type_symbol
_atom_type_description
_atom_type_scat_dispersion_real
_atom_type_scat_dispersion_imag
_atom_type_scat_source
C C 0.0033 0.0016 'International Tables Vol C Tables 4.2.6.8 and 6.1.1.4'
H H 0.0000 0.0000 'International Tables Vol C Tables 4.2.6.8 and 6.1.1.4'
N N 0.0061 0.0033 'International Tables Vol C Tables 4.2.6.8 and 6.1.1.4'
S S 0.1246 0.1234 'International Tables Vol C Tables 4.2.6.8 and 6.1.1.4'
Br Br -0.2901 2.4595 'International Tables Vol C Tables 4.2.6.8 and 6.1.1.4'

loop_
_geom_angle_atom_site_label_1
_geom_angle_atom_site_label_2
_geom_angle_atom_site_label_3
_geom_angle
C1 S1 C3 88.6(2)
C1 N1 C2 113.26(19)
N1 C1 C4 121.4(4)
N1 C1 S1 119.1(3)
C4 C1 S1 119.5(4)
N1 C2 C10 110.55(13)
N1 C2 C3 109.4(2)
C10 C2 C3 110.6(2)
N1 C2 H2 108.8
C10 C2 H2 108.8
C3 C2 H2 108.8
C2 C3 S1 106.5(3)
C2 C3 H3A 110.4
S1 C3 H3A 110.4
C2 C3 H3B 110.4
S1 C3 H3B 110.4
H3A C3 H3B 108.6
C3A S1A C1A 90.3(5)
C1A N1A C2A 111.4(4)
N1A C1A C4A 126.0(7)
N1A C1A S1A 116.1(5)
C4A C1A S1A 117.6(8)
N1A C2A C10A 111.6(2)
N1A C2A C3A 109.2(4)
C10A C2A C3A 110.3(4)
N1A C2A H2A 108.6
C10A C2A H2A 108.6
C3A C2A H2A 108.6
C2A C3A S1A 104.3(5)
C2A C3A H3AA 110.9
S1A C3A H3AA 110.9
C2A C3A H3AB 110.9
S1A C3A H3AB 110.9
H3AA C3A H3AB 108.9
C9 C4 C5 118.5(5)
C9 C4 C1 119.5(5)
C5 C4 C1 122.0(6)
C6 C5 C4 120.7(6)
C6 C5 H5 119.6
C4 C5 H5 119.6
C5 C6 C7 119.0(5)
C5 C6 H6 120.5
C7 C6 H6 120.5
C8 C7 C6 121.0(6)
C8 C7 H7 119.5
C6 C7 H7 119.5
C7 C8 C9 118.8(6)
C7 C8 H8 120.6
C9 C8 H8 120.6
C4 C9 C8 121.6(5)
C4 C9 H9 119.2
C8 C9 H9 119.2
C9A C4A C5A 121.8(10)
C9A C4A C1A 125.8(10)
C5A C4A C1A 112.0(11)
C4A C9A C8A 117.0(11)
C4A C9A H9A 121.5
C8A C9A H9A 121.5
C7A C8A C9A 121.9(12)
C7A C8A H8A 119.1
C9A C8A H8A 119.1
C6A C7A C8A 118.1(12)
C6A C7A H7A 120.9
C8A C7A H7A 120.9
C5A C6A C7A 120.6(11)
C5A C6A H6A 119.7
C7A C6A H6A 119.7
C6A C5A C4A 119.1(11)
C6A C5A H5A 120.5
C4A C5A H5A 120.5
C11 C10 C2 114.84(15)
C11 C10 Br1 107.22(15)
C2 C10 Br1 109.33(12)
C11 C10 H10 108.4
C2 C10 H10 108.4
Br1 C10 H10 108.4
C2A C10A C11A 115.2(3)
C2A C10A Br1A 106.0(2)
C11A C10A Br1A 109.6(3)
C2A C10A H10A 108.7
C11A C10A H10A 108.7
Br1A C10A H10A 108.7
C16 C11 C12 119.0(3)
C16 C11 C10 119.6(3)
C12 C11 C10 121.4(2)
C13 C12 C11 121.9(3)
C13 C12 H12 119.1
C11 C12 H12 119.1
C12 C13 C14 119.3(4)
C12 C13 H13 120.3
C14 C13 H13 120.3
C13 C14 C15 118.5(4)
C13 C14 H14 120.7
C15 C14 H14 120.7
C16 C15 C14 122.1(5)
C16 C15 H15 119.0
C14 C15 H15 119.0
C11 C16 C15 119.0(4)
C11 C16 H16 120.5
C15 C16 H16 120.5
C12A C11A C16A 120.3(6)
C12A C11A C10A 119.4(5)
C16A C11A C10A 120.2(5)
C11A C16A C15A 123.0(8)
C11A C16A H16A 118.5
C15A C16A H16A 118.5
C14A C15A C16A 115.5(10)
C14A C15A H15A 122.3
C16A C15A H15A 122.3
C15A C14A C13A 121.8(9)
C15A C14A H14A 119.1
C13A C14A H14A 119.1
C12A C13A C14A 121.3(10)
C12A C13A H13A 119.4
C14A C13A H13A 119.4
C11A C12A C13A 117.6(7)
C11A C12A H12A 121.2
C13A C12A H12A 121.2

loop_
_geom_bond_atom_site_label_1
_geom_bond_atom_site_label_2
_geom_bond_distance
Br1 C10 1.9983(19)
S1 C1 1.774(5)
S1 C3 1.834(6)
N1 C1 1.277(4)
N1 C2 1.4632(18)
C1 C4 1.494(7)
C2 C10 1.521(2)
C2 C3 1.560(5)
C2 H2 1.0
C3 H3A 0.99
C3 H3B 0.99
Br1A C10A 1.972(4)
S1A C3A 1.770(13)
S1A C1A 1.787(10)
N1A C1A 1.252(8)
N1A C2A 1.476(3)
C1A C4A 1.473(13)
C2A C10A 1.510(4)
C2A C3A 1.518(8)
C2A H2A 1.0
C3A H3AA 0.99
C3A H3AB 0.99
C4 C9 1.378(6)
C4 C5 1.399(6)
C5 C6 1.383(6)
C5 H5 0.95
C6 C7 1.399(6)
C6 H6 0.95
C7 C8 1.368(7)
C7 H7 0.95
C8 C9 1.394(6)
C8 H8 0.95
C9 H9 0.95
C4A C9A 1.378(12)
C4A C5A 1.388(11)
C9A C8A 1.393(12)
C9A H9A 0.95
C8A C7A 1.390(12)
C8A H8A 0.95
C7A C6A 1.384(12)
C7A H7A 0.95
C6A C5A 1.375(11)
C6A H6A 0.95
C5A H5A 0.95
C10 C11 1.499(3)
C10 H10 1.0
C10A C11A 1.524(6)
C10A H10A 1.0
C11 C16 1.385(4)
C11 C12 1.394(3)
C12 C13 1.388(5)
C12 H12 0.95
C13 C14 1.389(5)
C13 H13 0.95
C14 C15 1.396(6)
C14 H14 0.95
C15 C16 1.389(6)
C15 H15 0.95
C16 H16 0.95
C11A C12A 1.369(6)
C11A C16A 1.371(7)
C16A C15A 1.401(11)
C16A H16A 0.95
C15A C14A 1.360(11)
C15A H15A 0.95
C14A C13A 1.388(11)
C14A H14A 0.95
C13A C12A 1.381(10)
C13A H13A 0.95
C12A H12A 0.95

loop_
_geom_torsion_atom_site_label_1
_geom_torsion_atom_site_label_2
_geom_torsion_atom_site_label_3
_geom_torsion_atom_site_label_4
_geom_torsion
C2 N1 C1 C4 175.7(4)
C2 N1 C1 S1 -1.1(3)
C3 S1 C1 N1 -9.0(3)
C3 S1 C1 C4 174.2(4)
C1 N1 C2 C10 -108.9(2)
C1 N1 C2 C3 13.1(3)
N1 C2 C3 S1 -18.3(3)
C10 C2 C3 S1 103.6(3)
C1 S1 C3 C2 14.8(3)
C2A N1A C1A C4A 176.2(9)
C2A N1A C1A S1A -10.4(6)
C3A S1A C1A N1A -7.5(6)
C3A S1A C1A C4A 166.5(9)
C1A N1A C2A C10A 149.4(3)
C1A N1A C2A C3A 27.3(5)
N1A C2A C3A S1A -30.7(6)
C10A C2A C3A S1A -153.6(4)
C1A S1A C3A C2A 21.2(6)
N1 C1 C4 C9 169.4(6)
S1 C1 C4 C9 -13.8(9)
N1 C1 C4 C5 -7.1(10)
S1 C1 C4 C5 169.6(7)
C9 C4 C5 C6 -4.1(14)
C1 C4 C5 C6 172.5(8)
C4 C5 C6 C7 4.6(16)
C5 C6 C7 C8 -5.5(17)
C6 C7 C8 C9 5.8(16)
C5 C4 C9 C8 4.4(14)
C1 C4 C9 C8 -172.3(8)
C7 C8 C9 C4 -5.2(15)
N1A C1A C4A C9A -164.1(13)
S1A C1A C4A C9A 23.(2)
N1A C1A C4A C5A 9.3(19)
S1A C1A C4A C5A -164.0(12)
C5A C4A C9A C8A -8.(3)
C1A C4A C9A C8A 164.5(15)
C4A C9A C8A C7A 10.(3)
C9A C8A C7A C6A -11.(3)
C8A C7A C6A C5A 11.(3)
C7A C6A C5A C4A -10.(3)
C9A C4A C5A C6A 8.(3)
C1A C4A C5A C6A -165.3(18)
N1 C2 C10 C11 -174.89(16)
C3 C2 C10 C11 63.8(2)
N1 C2 C10 Br1 -54.36(15)
C3 C2 C10 Br1 -175.62(18)
N1A C2A C10A C11A 177.1(3)
C3A C2A C10A C11A -61.5(5)
N1A C2A C10A Br1A 55.8(3)
C3A C2A C10A Br1A 177.3(4)
C2 C10 C11 C16 -135.8(4)
Br1 C10 C11 C16 102.5(4)
C2 C10 C11 C12 44.8(3)
Br1 C10 C11 C12 -76.9(3)
C16 C11 C12 C13 1.1(7)
C10 C11 C12 C13 -179.5(5)
C11 C12 C13 C14 -1.3(10)
C12 C13 C14 C15 3.1(12)
C13 C14 C15 C16 -4.9(13)
C12 C11 C16 C15 -2.7(8)
C10 C11 C16 C15 177.9(6)
C14 C15 C16 C11 4.7(12)
C2A C10A C11A C12A 133.2(5)
Br1A C10A C11A C12A -107.6(5)
C2A C10A C11A C16A -49.1(8)
Br1A C10A C11A C16A 70.2(7)
C12A C11A C16A C15A 3.4(18)
C10A C11A C16A C15A -174.4(13)
C11A C16A C15A C14A -7.(3)
C16A C15A C14A C13A 9.(3)
C15A C14A C13A C12A -7.(3)
C16A C11A C12A C13A -1.2(13)
C10A C11A C12A C13A 176.5(10)
C14A C13A C12A C11A 3.(2)
